data_2003603
loop_
_publ_author_name
'Diefenbach, U.'
'Allcock, H. R.'
'Visscher, K. B.'

_publ_section_title
;
 Strukturuntersuchungen einer anorganisch-organischen Spiroverbindung
 aus Cyclotriphosphazen und 9,10-Diaminophenanthren
;
_journal_issue 6
_journal_name_full 'Acta Crystallographica Section C'
_journal_page_first 1215
_journal_page_last 1218
_journal_paper_doi 10.1107/S0108270194013636
_journal_volume 51
_journal_year 1995
_chemical_compound_source ' Synthese in unserem Labor, Kristalle aus THF/n-Hexan'
_chemical_formula_moiety 'C22 H26 Cl4 N5 O2 P3'
_chemical_formula_sum 'C22 H26 Cl4 N5 O2 P3'
_chemical_formula_weight 627.2
_space_group_IT_number 60
_symmetry_cell_setting orthorhombic
_symmetry_space_group_name_Hall '-P 2n 2ab'
_symmetry_space_group_name_H-M 'P b c n'
_atom_type_scat_source ' Cromer & Mann (1968); Stewart, Davidson & Simpson (1965)'
_cell_angle_alpha 90.
_cell_angle_beta 90.
_cell_angle_gamma 90.
_cell_formula_units_Z 4
_cell_length_a 15.279(6)
_cell_length_b 16.864(6)
_cell_length_c 10.424(3)
_cell_measurement_reflns_used 25
_cell_measurement_temperature 293
_cell_measurement_theta_max 12.5
_cell_measurement_theta_min 1
_cell_volume 2685.9(16)
_diffrn_measurement_device 'Enraf-Nonius CAD-4'
_diffrn_measurement_method \w/2\q
_diffrn_radiation_type MoK\a
_diffrn_radiation_wavelength 0.71073
_diffrn_reflns_av_R_equivalents 0.103
_diffrn_reflns_limit_h_max 18
_diffrn_reflns_limit_h_min 0
_diffrn_reflns_limit_k_max 20
_diffrn_reflns_limit_k_min -20
_diffrn_reflns_limit_l_max 12
_diffrn_reflns_limit_l_min 0
_diffrn_reflns_number 4769
_diffrn_reflns_theta_max 25
_diffrn_standards_decay_% keine
_diffrn_standards_interval_count 100
_diffrn_standards_number 3
_exptl_absorpt_coefficient_mu 0.649
_exptl_absorpt_correction_type keine
_exptl_crystal_colour goldgelb
_exptl_crystal_density_diffrn 1.551
_exptl_crystal_density_meas 1.525
_exptl_crystal_density_method '293 K'
_exptl_crystal_description kubisch
_exptl_crystal_size_max 0.8
_exptl_crystal_size_mid 0.5
_exptl_crystal_size_min 0.4
_refine_diff_density_max 0.64
_refine_diff_density_min -0.71
_refine_ls_extinction_coef 2.3(2)
_refine_ls_extinction_method isotrop
_refine_ls_goodness_of_fit_obs 1.9
_refine_ls_hydrogen_treatment 'refxyz [H(1)-H(6)]; noref [H(151)-H(182)]'
_refine_ls_number_parameters 185
_refine_ls_number_reflns 1865
_refine_ls_R_factor_obs 0.054
_refine_ls_shift/esd_max '0.05 > S/E'
_refine_ls_structure_factor_coef F
_refine_ls_weighting_details 'w = 1/\s^2^(F~o~)'
_refine_ls_weighting_scheme calc
_refine_ls_wR_factor_obs 0.041
_reflns_number_observed 1225
_reflns_number_total 2437
_reflns_observed_criterion Fo>4\s(Fo)
_cod_data_source_file se1074.cif
_cod_data_source_block se1074a
_cod_depositor_comments
;
The following automatic conversions were performed:

'_refine_ls_weighting_scheme' value 'w = 1/\s^2^(F~o~)' was changed
to 'calc'. New tag '_refine_ls_weighting_details' was created. The
value of the new tag was set to 'w = 1/\s^2^(F~o~)'.

Automatic conversion script
Id: cif_fix_values 3143 2015-03-26 13:38:13Z robertas 
;
_cod_database_code 2003603

loop_
_symmetry_equiv_pos_as_xyz
x,y,z
1/2+x,1/2+y,1/2-z
x,-y,1/2+z
1/2-x,1/2+y,z
-x,-y,-z
1/2-x,1/2-y,1/2+z
-x,y,1/2-z
1/2+x,1/2-y,-z

loop_
_atom_site_label
_atom_site_fract_x
_atom_site_fract_y
_atom_site_fract_z
_atom_site_U_iso_or_equiv
P(1) .50000 .7460(1) .25000 .044(1)
P(2) .57753(9) .60093(7) .1893(1) .046(1)
Cl(1) .68732(9) .57206(8) .2810(1) .067(1)
Cl(2) .6038(1) .55503(8) .0226(1) .068(1)
N(1) .5695(2) .6931(2) .1762(3) .044(2)
N(2) .50000 .5527(3) .25000 .056(4)
N(3) .4528(3) .8133(2) .1621(4) .049(3)
C(1) .4728(3) .8908(2) .2005(4) .045(3)
C(2) .4396(4) .9621(3) .1466(5) .046(3)
C(3) .3824(4) .9631(4) .0473(6) .059(4)
C(4) .3541(5) 1.0327(4) -.0034(6) .067(5)
C(5) .3841(5) 1.1040(4) .0450(7) .071(5)
C(6) .4386(4) 1.1053(3) .1433(6) .064(4)
C(7) .4702(3) 1.0343(3) .1990(4) .048(4)
O(1) .6286(3) .7478(3) .5562(4) .114(4)
C(15) .5952(6) .6783(4) .5922(8) .134(7)
C(16) .6404(7) .6535(5) .7059(9) .150(9)
C(17) .7088(6) .7081(5) .7231(7) .122(7)
C(18) .7026(5) .7658(4) .6204(8) .114(7)
H(1) .429(3) .803(2) .094(4) ?
H(3) .361(3) .919(2) .018(4) ?
H(4) .322(2) 1.032(2) -.066(3) ?
H(5) .373(3) 1.154(3) .012(4) ?
H(6) .469(3) 1.159(2) .176(4) ?
H(151) .5313 .6842 .6107 ?
H(152) .6036 .6382 .5226 ?
H(161) .6001 .6544 .7813 ?
H(162) .6645 .5988 .6945 ?
H(171) .7026 .7351 .8081 ?
H(172) .7665 .6803 .7192 ?
H(181) .6990 .8207 .6563 ?
H(182) .7545 .7617 .5624 ?

loop_
_geom_angle_atom_site_label_1
_geom_angle_atom_site_label_2
_geom_angle_atom_site_label_3
_geom_angle_site_symmetry_3
_geom_angle
_geom_angle_publ_flag
N(1) P(1) N(1) 7_655 111.5(2) yes
N(1) P(2) N(2) . 119.4(2) yes
P(2) N(2) P(2) 7_655 117.6(3) yes
P(1) N(3) C(1) . 113.1(3) yes
N(3) P(1) N(3) 7_655 91.6(3) yes
Cl(1) P(2) Cl(2) . 99.10(10) yes
P(1) N(1) P(2) . 124.7(2) yes
N(3) C(1) C(1) 7_655 111.1(4) yes

loop_
_geom_bond_atom_site_label_1
_geom_bond_atom_site_label_2
_geom_bond_distance
_geom_bond_publ_flag
P(1) N(1) 1.586(4) yes
P(2) N(1) 1.565(3) yes
P(2) Cl(1) 1.991(2) yes
N(3) C(1) 1.401(6) yes
O(1) H(1) 2.03(4) yes
P(1) N(3) 1.627(4) yes
P(2) N(2) 1.570(3) yes
P(2) Cl(2) 1.944(2) yes
N(3) H(1) 0.81(4) yes
C(1) C(2) 1.421(6) no
C(2) C(3) 1.355(6) no
C(3) C(4) 1.358(9) no
C(4) C(5) 1.381(7) no
C(5) C(6) 1.321(10) no
C(6) C(7) 1.416(7) no
C(7) C(7) 1.400(7) no
O(1) C(18) 1.349(10) no
C(15) H(151) 1.000(9) no
C(16) C(17) 1.400(10) no
C(16) H(161) 1.000(10) no
C(17) H(171) 1.000(8) no
C(18) H(181) 1.00(7) no
O(1) H(1) 2.03(4) no
C(1) C(1) 1.325(6) no
C(2) C(7) 1.414(6) no
C(3) H(3) 0.87(4) no
C(4) H(4) 0.82(4) no
C(5) H(5) 0.93(4) no
C(6) H(6) 1.07(4) no
O(1) C(15) 1.333(9) no
C(15) C(16) 1.430(10) no
C(15) H(152) 1.000(8) no
C(16) H(162) 1.000(8) no
C(17) C(18) 1.450(10) no
C(17) H(172) 1.000(9) no
C(18) H(182) 1.000(8) no

loop_
_geom_torsion_atom_site_label_1
_geom_torsion_atom_site_label_2
_geom_torsion_atom_site_label_3
_geom_torsion_atom_site_label_4
_geom_torsion_site_symmetry_4
_geom_torsion
_geom_torsion_publ_flag
P(1) N(1) P(2) N(2) . 16.1(3) yes
P(2) N(1) P(1) N(1) 7_655 -8.1(3) yes
N(1) P(2) N(2) P(2) 7_655 -7.5(2) yes
